data_4122156
loop_
_publ_author_name
'Roberts, Derrick A.'
'Castilla, Ana M.'
'Ronson, Tanya K.'
'Nitschke, Jonathan R.'

_publ_section_title
;
 Post-assembly Modification of Kinetically Metastable Fe(II)2L3 Triple
 Helicates.
;
_journal_issue 23
_journal_name_full 'Journal of the American Chemical Society'
_journal_page_first 8201
_journal_page_last 8204
_journal_paper_doi 10.1021/ja5042397
_journal_volume 136
_journal_year 2014
_chemical_formula_moiety 'C102 H90 Fe2 N18 O3, 4(C F3 O3 S), 2(C2 H3 N)'
_chemical_formula_sum 'C110 H96 F12 Fe2 N20 O15 S4'
_chemical_formula_weight 2406.00
_chemical_name_systematic
;
 ?
;
_space_group_crystal_system monoclinic
_space_group_IT_number 15
_space_group_name_Hall '-C 2yc'
_space_group_name_H-M_alt 'C 1 2/c 1'
_symmetry_space_group_name_Hall '-C 2yc'
_symmetry_space_group_name_H-M 'C 1 2/c 1'
_atom_sites_solution_hydrogens geom
_audit_creation_method SHELXL-2013
_cell_angle_alpha 90
_cell_angle_beta 92.370(4)
_cell_angle_gamma 90
_cell_formula_units_Z 8
_cell_length_a 47.203(3)
_cell_length_b 12.9869(9)
_cell_length_c 39.414(3)
_cell_measurement_reflns_used 9257
_cell_measurement_temperature 100(2)
_cell_measurement_theta_max 46.655
_cell_measurement_theta_min 4.475
_cell_volume 24141(3)
_computing_cell_refinement
;
Rigaku CrystalClear-SM Expert 3.1 b27
;
_computing_data_collection
;
Rigaku CrystalClear-SM Expert 3.1 b27
;
_computing_data_reduction SAINT
_computing_structure_refinement 'SHELXL-2013 (Sheldrick, 2013)'
_computing_structure_solution 'SUPERFLIP (Palatinus & Chapuis, 2007)'
_diffrn_ambient_temperature 100(2)
_diffrn_detector_area_resol_mean 28.5714
_diffrn_measured_fraction_theta_full 0.978
_diffrn_measured_fraction_theta_max 0.980
_diffrn_measurement_device_type
;
Rigaku Saturn724+ (2x2 bin mode)
;
_diffrn_measurement_method 'profile data from \w-scans'
_diffrn_radiation_monochromator Mirrors
_diffrn_radiation_type MoK\a
_diffrn_radiation_wavelength 0.71075
_diffrn_reflns_av_R_equivalents 0.0670
_diffrn_reflns_av_unetI/netI 0.0796
_diffrn_reflns_Laue_measured_fraction_full 0.978
_diffrn_reflns_Laue_measured_fraction_max 0.980
_diffrn_reflns_limit_h_max 44
_diffrn_reflns_limit_h_min -44
_diffrn_reflns_limit_k_max 12
_diffrn_reflns_limit_k_min -12
_diffrn_reflns_limit_l_max 37
_diffrn_reflns_limit_l_min -37
_diffrn_reflns_number 47106
_diffrn_reflns_point_group_measured_fraction_full 0.978
_diffrn_reflns_point_group_measured_fraction_max 0.980
_diffrn_reflns_theta_full 19.800
_diffrn_reflns_theta_max 19.782
_diffrn_reflns_theta_min 2.940
_diffrn_source 'Sealed Tube'
_exptl_absorpt_coefficient_mu 0.395
_exptl_absorpt_correction_T_max 0.7449
_exptl_absorpt_correction_T_min 0.4791
_exptl_absorpt_correction_type multi-scan
_exptl_absorpt_process_details SADABS
_exptl_crystal_colour Purple
_exptl_crystal_density_diffrn 1.324
_exptl_crystal_description Blade
_exptl_crystal_F_000 9920
_exptl_crystal_size_max 0.220
_exptl_crystal_size_mid 0.070
_exptl_crystal_size_min 0.010
_refine_diff_density_max 1.104
_refine_diff_density_min -0.829
_refine_diff_density_rms 0.092
_refine_ls_extinction_method none
_refine_ls_goodness_of_fit_ref 1.099
_refine_ls_hydrogen_treatment constr
_refine_ls_matrix_type full
_refine_ls_number_parameters 1402
_refine_ls_number_reflns 10712
_refine_ls_number_restraints 1336
_refine_ls_restrained_S_all 1.069
_refine_ls_R_factor_all 0.1276
_refine_ls_R_factor_gt 0.0981
_refine_ls_shift/su_max 0.001
_refine_ls_shift/su_mean 0.000
_refine_ls_structure_factor_coef Fsqd
_refine_ls_weighting_details
;
 w=1/[\s^2^(Fo^2^)+(0.1735P)^2^+114.2665P]
 where P=(Fo^2^+2Fc^2^)/3
;
_refine_ls_weighting_scheme calc
_refine_ls_wR_factor_gt 0.2715
_refine_ls_wR_factor_ref 0.2880
_reflns_Friedel_coverage 0.000
_reflns_number_gt 7339
_reflns_number_total 10712
_reflns_threshold_expression 'I > 2\s(I)'
_cod_data_source_file ja5042397_si_001.cif
_cod_data_source_block dr2118_sq_d
_cod_database_code 4122156
_shelx_space_group_comment
;
The symmetry employed for this shelxl refinement is uniquely defined
by the following loop, which should always be used as a source of
symmetry information in preference to the above space-group names.
They are only intended as comments.
;
_shelx_estimated_absorpt_t_min 0.918
_shelx_estimated_absorpt_t_max 0.996
_shelxl_version_number 2013-2

loop_
_space_group_symop_operation_xyz
'x, y, z'
'-x, y, -z+1/2'
'x+1/2, y+1/2, z'
'-x+1/2, y+1/2, -z+1/2'
'-x, -y, -z'
'x, -y, z-1/2'
'-x+1/2, -y+1/2, -z'
'x+1/2, -y+1/2, z-1/2'

loop_
_atom_site_label
_atom_site_type_symbol
_atom_site_fract_x
_atom_site_fract_y
_atom_site_fract_z
_atom_site_U_iso_or_equiv
_atom_site_adp_type
_atom_site_occupancy
_atom_site_site_symmetry_order
_atom_site_calc_flag
_atom_site_refinement_flags_posn
_atom_site_refinement_flags_adp
Fe1 Fe 0.37184(3) 0.05984(12) 0.26031(3) 0.0413(5) Uani 1 1 d . .
Fe2 Fe 0.38414(3) 0.39816(12) 0.52720(3) 0.0432(5) Uani 1 1 d . .
N1 N 0.40220(16) 0.0736(7) 0.2271(2) 0.041(2) Uani 1 1 d . U
N2 N 0.38276(16) 0.2056(6) 0.26874(19) 0.040(2) Uani 1 1 d . U
N3 N 0.36640(17) -0.0863(7) 0.2505(2) 0.045(2) Uani 1 1 d . U
N4 N 0.40034(15) 0.0022(7) 0.2939(2) 0.040(2) Uani 1 1 d . U
N5 N 0.34119(15) 0.1027(6) 0.22754(18) 0.035(2) Uani 1 1 d . U
N6 N 0.33966(17) 0.0588(6) 0.29086(19) 0.0356(19) Uani 1 1 d . U
N7 N 0.34891(16) 0.4026(6) 0.49977(19) 0.037(2) Uani 1 1 d . U
N8 N 0.35720(18) 0.3638(7) 0.5633(2) 0.046(2) Uani 1 1 d . U
N9 N 0.40907(17) 0.4428(7) 0.49056(19) 0.043(2) Uani 1 1 d . U
N10 N 0.38096(17) 0.5513(7) 0.5336(2) 0.048(2) Uani 1 1 d . U
N11 N 0.39211(18) 0.2490(7) 0.5211(2) 0.047(2) Uani 1 1 d . U
N12 N 0.41759(17) 0.3858(7) 0.5585(2) 0.047(2) Uani 1 1 d . U
N13 N 0.33941(16) -0.0368(6) 0.4308(2) 0.042(2) Uani 1 1 d . U
N14 N 0.46698(17) 0.2130(7) 0.3938(2) 0.054(2) Uani 1 1 d . U
N15 N 0.33419(17) 0.4851(6) 0.35915(19) 0.043(2) Uani 1 1 d . U
N16 N 0.27241(16) 0.8209(6) 0.3035(2) 0.040(2) Uani 1 1 d . U
H16 H 0.2736 0.8252 0.2813 0.048 Uiso 1 1 calc R U
N17 N 0.2624(2) -0.3372(7) 0.4722(2) 0.063(3) Uani 1 1 d . U
H17A H 0.2458 -0.3289 0.4616 0.075 Uiso 1 1 calc R U
N18 N 0.58331(17) 0.1269(7) 0.3925(2) 0.051(2) Uani 1 1 d . U
H18 H 0.5926 0.1736 0.3812 0.062 Uiso 1 1 calc R U
C1 C 0.4114(2) 0.0010(10) 0.2058(3) 0.057(3) Uani 1 1 d . U
H1 H 0.4019 -0.0632 0.2040 0.068 Uiso 1 1 calc R U
C2 C 0.4352(2) 0.0199(10) 0.1861(3) 0.057(3) Uani 1 1 d . U
H2 H 0.4419 -0.0321 0.1715 0.069 Uiso 1 1 calc R U
C3 C 0.4485(2) 0.1118(10) 0.1881(3) 0.056(3) Uani 1 1 d . U
H3 H 0.4643 0.1251 0.1746 0.067 Uiso 1 1 calc R U
C4 C 0.4394(2) 0.1837(10) 0.2091(3) 0.060(3) Uani 1 1 d . U
H4 H 0.4486 0.2488 0.2109 0.072 Uiso 1 1 calc R U
C5 C 0.4157(2) 0.1604(9) 0.2286(2) 0.046(3) Uani 1 1 d . U
C6 C 0.4039(2) 0.2385(8) 0.2521(2) 0.042(3) Uani 1 1 d . U
H6 H 0.4113 0.3063 0.2545 0.050 Uiso 1 1 calc R U
C7 C 0.3707(2) 0.2778(8) 0.2920(2) 0.042(2) Uani 1 1 d . U
C8 C 0.3429(2) 0.3120(7) 0.2851(2) 0.039(2) Uani 1 1 d . U
H8 H 0.3323 0.2888 0.2656 0.046 Uiso 1 1 calc R U
C9 C 0.3311(2) 0.3814(7) 0.3079(2) 0.035(2) Uani 1 1 d . U
H9 H 0.3124 0.4062 0.3033 0.042 Uiso 1 1 calc R U
C10 C 0.3458(2) 0.4144(7) 0.3366(2) 0.038(2) Uani 1 1 d . U
C11 C 0.3740(2) 0.3817(8) 0.3429(2) 0.051(3) Uani 1 1 d . U
H11 H 0.3848 0.4092 0.3617 0.061 Uiso 1 1 calc R U
C12 C 0.3865(2) 0.3073(8) 0.3211(2) 0.048(3) Uani 1 1 d . U
H12 H 0.4048 0.2793 0.3263 0.057 Uiso 1 1 calc R U
C13 C 0.3367(2) 0.4647(8) 0.3949(3) 0.042(2) Uani 1 1 d . U
C14 C 0.3436(2) 0.5449(8) 0.4176(3) 0.044(3) Uani 1 1 d . U
H14 H 0.3455 0.6135 0.4097 0.053 Uiso 1 1 calc R U
C15 C 0.3475(2) 0.5224(8) 0.4523(3) 0.041(2) Uani 1 1 d . U
H15 H 0.3527 0.5755 0.4679 0.050 Uiso 1 1 calc R U
C16 C 0.34401(19) 0.4249(8) 0.4635(2) 0.036(2) Uani 1 1 d . U
C17 C 0.3367(2) 0.3455(9) 0.4406(3) 0.050(3) Uani 1 1 d . U
H17 H 0.3346 0.2770 0.4486 0.060 Uiso 1 1 calc R U
C18 C 0.3325(2) 0.3672(8) 0.4066(3) 0.040(2) Uani 1 1 d . U
H18A H 0.3266 0.3142 0.3913 0.048 Uiso 1 1 calc R U
C19 C 0.3254(2) 0.3832(8) 0.5167(3) 0.046(3) Uani 1 1 d . U
H19 H 0.3071 0.3838 0.5058 0.055 Uiso 1 1 calc R U
C20 C 0.3296(2) 0.3616(9) 0.5522(3) 0.047(3) Uani 1 1 d . U
C21 C 0.3088(3) 0.3399(11) 0.5732(3) 0.073(4) Uani 1 1 d . U
H21 H 0.2898 0.3361 0.5642 0.088 Uiso 1 1 calc R U
C22 C 0.3141(3) 0.3226(11) 0.6078(3) 0.083(4) Uani 1 1 d . U
H22 H 0.2993 0.3120 0.6231 0.099 Uiso 1 1 calc R U
C23 C 0.3420(3) 0.3223(11) 0.6181(3) 0.076(4) Uani 1 1 d . U
H23 H 0.3471 0.3052 0.6409 0.091 Uiso 1 1 calc R U
C24 C 0.3630(2) 0.3462(9) 0.5961(3) 0.060(3) Uani 1 1 d . U
H24 H 0.3821 0.3502 0.6046 0.071 Uiso 1 1 calc R U
C25 C 0.3188(2) 0.5726(8) 0.3471(2) 0.038(2) Uani 1 1 d . U
C26 C 0.3262(2) 0.6187(7) 0.3161(2) 0.039(2) Uani 1 1 d . U
H26 H 0.3418 0.5929 0.3043 0.046 Uiso 1 1 calc R U
C27 C 0.3109(2) 0.7003(8) 0.3028(2) 0.038(2) Uani 1 1 d . U
H27 H 0.3162 0.7309 0.2822 0.046 Uiso 1 1 calc R U
C28 C 0.2877(2) 0.7387(8) 0.3193(2) 0.039(2) Uani 1 1 d . U
C29 C 0.2814(2) 0.6942(8) 0.3501(2) 0.037(2) Uani 1 1 d . U
H29 H 0.2661 0.7210 0.3623 0.045 Uiso 1 1 calc R U
C30 C 0.2965(2) 0.6134(7) 0.3635(2) 0.038(2) Uani 1 1 d . U
H30 H 0.2915 0.5850 0.3847 0.045 Uiso 1 1 calc R U
C31 C 0.2564(2) 0.8929(8) 0.3179(3) 0.044(2) Uani 1 1 d . U
C32 C 0.2416(2) 0.9685(8) 0.2941(3) 0.049(3) Uani 1 1 d . U
H32A H 0.2427 1.0381 0.3043 0.058 Uiso 1 1 calc R U
H32B H 0.2515 0.9703 0.2725 0.058 Uiso 1 1 calc R U
C33 C 0.2113(2) 0.9407(10) 0.2872(3) 0.069(3) Uani 1 1 d . U
H33A H 0.2019 0.9314 0.3090 0.083 Uiso 1 1 calc R U
H33B H 0.2102 0.8745 0.2747 0.083 Uiso 1 1 calc R U
C34 C 0.1959(2) 1.0224(9) 0.2666(3) 0.068(3) Uani 1 1 d . U
H34A H 0.2043 1.0281 0.2443 0.102 Uiso 1 1 calc R U
H34B H 0.1976 1.0886 0.2785 0.102 Uiso 1 1 calc R U
H34C H 0.1759 1.0037 0.2635 0.102 Uiso 1 1 calc R U
C35 C 0.3480(2) -0.1347(9) 0.2273(3) 0.048(3) Uani 1 1 d . U
H35 H 0.3347 -0.0935 0.2146 0.058 Uiso 1 1 calc R U
C36 C 0.3479(2) -0.2379(9) 0.2218(3) 0.050(3) Uani 1 1 d . U
H36 H 0.3351 -0.2670 0.2052 0.060 Uiso 1 1 calc R U
C37 C 0.3661(2) -0.2998(9) 0.2402(3) 0.055(3) Uani 1 1 d . U
H37 H 0.3664 -0.3720 0.2365 0.066 Uiso 1 1 calc R U
C38 C 0.3842(2) -0.2552(9) 0.2643(3) 0.048(3) Uani 1 1 d . U
H38 H 0.3968 -0.2972 0.2777 0.058 Uiso 1 1 calc R U
C39 C 0.3841(2) -0.1515(9) 0.2691(3) 0.046(2) Uani 1 1 d . U
C40 C 0.4018(2) -0.0963(9) 0.2931(3) 0.048(3) Uani 1 1 d . U
H40 H 0.4145 -0.1321 0.3083 0.057 Uiso 1 1 calc R U
C41 C 0.4177(2) 0.0562(8) 0.3195(2) 0.042(2) Uani 1 1 d . U
C42 C 0.4409(2) 0.1118(8) 0.3102(3) 0.044(3) Uani 1 1 d . U
H42 H 0.4454 0.1171 0.2869 0.053 Uiso 1 1 calc R U
C43 C 0.4578(2) 0.1599(8) 0.3349(2) 0.043(3) Uani 1 1 d . U
H43 H 0.4746 0.1937 0.3288 0.051 Uiso 1 1 calc R U
C44 C 0.4505(2) 0.1598(8) 0.3687(2) 0.043(3) Uani 1 1 d . U
C45 C 0.4276(2) 0.1017(9) 0.3774(3) 0.049(3) Uani 1 1 d . U
H45 H 0.4230 0.0966 0.4006 0.059 Uiso 1 1 calc R U
C46 C 0.4112(2) 0.0499(9) 0.3526(3) 0.052(3) Uani 1 1 d . U
H46 H 0.3954 0.0101 0.3589 0.063 Uiso 1 1 calc R U
C47 C 0.4530(2) 0.2707(9) 0.4194(3) 0.044(3) Uani 1 1 d . U
C48 C 0.4277(2) 0.3175(9) 0.4106(3) 0.060(3) Uani 1 1 d . U
H48 H 0.4201 0.3122 0.3879 0.072 Uiso 1 1 calc R U
C49 C 0.4132(2) 0.3716(9) 0.4340(3) 0.053(3) Uani 1 1 d . U
H49 H 0.3956 0.4029 0.4275 0.064 Uiso 1 1 calc R U
C50 C 0.4237(2) 0.3813(8) 0.4669(3) 0.045(3) Uani 1 1 d . U
C51 C 0.4493(2) 0.3361(9) 0.4756(3) 0.051(3) Uani 1 1 d . U
H51 H 0.4573 0.3442 0.4980 0.061 Uiso 1 1 calc R U
C52 C 0.4639(2) 0.2782(9) 0.4518(3) 0.055(3) Uani 1 1 d . U
H52 H 0.4812 0.2447 0.4583 0.066 Uiso 1 1 calc R U
C53 C 0.4131(2) 0.5379(9) 0.4892(3) 0.056(3) Uani 1 1 d . U
H53 H 0.4259 0.5656 0.4736 0.067 Uiso 1 1 calc R U
C54 C 0.3975(2) 0.6085(9) 0.5126(3) 0.050(3) Uani 1 1 d . U
C55 C 0.3990(3) 0.7143(10) 0.5131(3) 0.067(3) Uani 1 1 d . U
H55 H 0.4111 0.7501 0.4985 0.081 Uiso 1 1 calc R U
C56 C 0.3826(2) 0.7664(10) 0.5349(3) 0.058(3) Uani 1 1 d . U
H56 H 0.3829 0.8395 0.5358 0.070 Uiso 1 1 calc R U
C57 C 0.3656(2) 0.7104(10) 0.5554(3) 0.061(3) Uani 1 1 d . U
H57 H 0.3536 0.7451 0.5704 0.073 Uiso 1 1 calc R U
C58 C 0.3659(2) 0.6052(9) 0.5547(3) 0.053(3) Uani 1 1 d . U
H58 H 0.3546 0.5690 0.5702 0.063 Uiso 1 1 calc R U
C59 C 0.4969(2) 0.1932(9) 0.3964(3) 0.047(3) Uani 1 1 d . U
C60 C 0.5160(2) 0.2659(10) 0.3923(3) 0.071(3) Uani 1 1 d . U
H60 H 0.5095 0.3345 0.3888 0.086 Uiso 1 1 calc R U
C61 C 0.5451(2) 0.2478(9) 0.3928(3) 0.063(3) Uani 1 1 d . U
H61 H 0.5582 0.3028 0.3907 0.075 Uiso 1 1 calc R U
C62 C 0.5543(2) 0.1460(9) 0.3965(3) 0.048(3) Uani 1 1 d . U
C63 C 0.5344(2) 0.0711(10) 0.4021(3) 0.068(3) Uani 1 1 d . U
H63 H 0.5404 0.0028 0.4072 0.082 Uiso 1 1 calc R U
C64 C 0.5983(2) 0.0463(10) 0.4038(3) 0.061(3) Uani 1 1 d . U
C65 C 0.6278(2) 0.0322(10) 0.3920(3) 0.067(3) Uani 1 1 d . U
H65A H 0.6265 0.0028 0.3688 0.080 Uiso 1 1 calc R U
H65B H 0.6366 0.1011 0.3903 0.080 Uiso 1 1 calc R U
C66 C 0.6462(3) -0.0312(12) 0.4124(4) 0.092(5) Uani 1 1 d . U
H66A H 0.6370 -0.0984 0.4163 0.110 Uiso 1 1 calc R U
H66B H 0.6503 0.0021 0.4346 0.110 Uiso 1 1 calc R U
C67 C 0.6739(3) -0.0478(13) 0.3942(5) 0.132(7) Uani 1 1 d . U
H67A H 0.6706 -0.0946 0.3750 0.198 Uiso 1 1 calc R U
H67B H 0.6881 -0.0779 0.4101 0.198 Uiso 1 1 calc R U
H67C H 0.6809 0.0184 0.3860 0.198 Uiso 1 1 calc R U
C68 C 0.3434(2) 0.1328(8) 0.1947(2) 0.042(3) Uani 1 1 d . U
H68 H 0.3615 0.1332 0.1851 0.051 Uiso 1 1 calc R U
C69 C 0.3209(2) 0.1616(9) 0.1757(3) 0.050(3) Uani 1 1 d . U
H69 H 0.3233 0.1801 0.1527 0.060 Uiso 1 1 calc R U
C70 C 0.2943(2) 0.1653(8) 0.1885(2) 0.040(2) Uani 1 1 d . U
H70 H 0.2783 0.1860 0.1747 0.048 Uiso 1 1 calc R U
C71 C 0.2914(2) 0.1378(8) 0.2221(3) 0.044(3) Uani 1 1 d . U
H71 H 0.2734 0.1386 0.2319 0.053 Uiso 1 1 calc R U
C72 C 0.3150(2) 0.1097(7) 0.2407(2) 0.034(2) Uani 1 1 d . U
C73 C 0.3155(2) 0.0818(8) 0.2764(3) 0.045(3) Uani 1 1 d . U
H73 H 0.2986 0.0806 0.2887 0.054 Uiso 1 1 calc R U
C74 C 0.34053(19) 0.0341(8) 0.3270(2) 0.038(2) Uani 1 1 d . U
C75 C 0.3403(2) 0.1090(8) 0.3509(2) 0.049(3) Uani 1 1 d . U
H75 H 0.3396 0.1788 0.3436 0.059 Uiso 1 1 calc R U
C76 C 0.3411(2) 0.0890(8) 0.3845(2) 0.046(3) Uani 1 1 d . U
H76 H 0.3421 0.1438 0.4005 0.055 Uiso 1 1 calc R U
C76A C 0.5064(2) 0.0926(11) 0.4006(3) 0.068(3) Uani 1 1 d . U
H76A H 0.4930 0.0384 0.4025 0.082 Uiso 1 1 calc R U
C77 C 0.34055(19) -0.0143(8) 0.3956(2) 0.039(2) Uani 1 1 d . U
C78 C 0.34065(19) -0.0925(8) 0.3714(2) 0.040(2) Uani 1 1 d . U
H78 H 0.3407 -0.1627 0.3782 0.049 Uiso 1 1 calc R U
C79 C 0.3407(2) -0.0668(8) 0.3376(2) 0.043(3) Uani 1 1 d . U
H79 H 0.3408 -0.1201 0.3211 0.052 Uiso 1 1 calc R U
C80 C 0.3525(2) 0.0329(8) 0.4548(3) 0.042(2) Uani 1 1 d . U
C81 C 0.3807(2) 0.0576(8) 0.4515(3) 0.046(3) Uani 1 1 d . U
H81 H 0.3914 0.0243 0.4348 0.055 Uiso 1 1 calc R U
C82 C 0.3931(2) 0.1296(9) 0.4723(2) 0.047(3) Uani 1 1 d . U
H82 H 0.4122 0.1495 0.4688 0.057 Uiso 1 1 calc R U
C83 C 0.3786(2) 0.1755(8) 0.4987(2) 0.040(2) Uani 1 1 d . U
C84 C 0.3509(2) 0.1457(8) 0.5032(2) 0.042(3) Uani 1 1 d . U
H84 H 0.3408 0.1727 0.5216 0.051 Uiso 1 1 calc R U
C85 C 0.3376(2) 0.0748(8) 0.4805(3) 0.041(3) Uani 1 1 d . U
H85 H 0.3184 0.0563 0.4830 0.050 Uiso 1 1 calc R U
C86 C 0.4133(2) 0.2159(9) 0.5383(3) 0.050(3) Uani 1 1 d . U
H86 H 0.4194 0.1464 0.5367 0.060 Uiso 1 1 calc R U
C87 C 0.4283(2) 0.2901(9) 0.5610(3) 0.052(3) Uani 1 1 d . U
C88 C 0.4507(3) 0.2642(9) 0.5836(3) 0.068(3) Uani 1 1 d . U
H88 H 0.4579 0.1959 0.5848 0.082 Uiso 1 1 calc R U
C89 C 0.4626(3) 0.3441(11) 0.6048(3) 0.080(4) Uani 1 1 d . U
H89 H 0.4775 0.3296 0.6210 0.096 Uiso 1 1 calc R U
C90 C 0.4524(3) 0.4390(11) 0.6012(3) 0.072(4) Uani 1 1 d . U
H90 H 0.4604 0.4934 0.6146 0.087 Uiso 1 1 calc R U
C91 C 0.4305(2) 0.4591(9) 0.5784(3) 0.057(3) Uani 1 1 d . U
H91 H 0.4239 0.5280 0.5764 0.069 Uiso 1 1 calc R U
C92 C 0.3199(2) -0.1145(7) 0.4417(2) 0.035(2) Uani 1 1 d . U
C93 C 0.2941(2) -0.1306(8) 0.4241(3) 0.042(2) Uani 1 1 d . U
H93 H 0.2892 -0.0900 0.4046 0.050 Uiso 1 1 calc R U
C94 C 0.2756(2) -0.2056(9) 0.4347(3) 0.049(3) Uani 1 1 d . U
H94 H 0.2581 -0.2171 0.4224 0.059 Uiso 1 1 calc R U
C95 C 0.2825(2) -0.2637(8) 0.4632(3) 0.047(3) Uani 1 1 d . U
C96 C 0.3075(2) -0.2459(8) 0.4812(3) 0.052(3) Uani 1 1 d . U
H96 H 0.3118 -0.2846 0.5012 0.062 Uiso 1 1 calc R U
C97 C 0.3268(2) -0.1708(8) 0.4705(3) 0.051(3) Uani 1 1 d . U
H97 H 0.3442 -0.1594 0.4829 0.061 Uiso 1 1 calc R U
C98 C 0.2631(3) -0.4147(10) 0.4929(4) 0.068(3) Uani 1 1 d . U
C99 C 0.2374(3) -0.4837(9) 0.4922(3) 0.072(3) Uani 1 1 d . U
H99A H 0.2213 -0.4475 0.4804 0.086 Uiso 1 1 calc R U
H99B H 0.2320 -0.4973 0.5158 0.086 Uiso 1 1 calc R U
C100 C 0.2424(3) -0.5861(11) 0.4744(4) 0.090(4) Uani 1 1 d . U
H10A H 0.2562 -0.6269 0.4884 0.108 Uiso 1 1 calc R U
H10B H 0.2244 -0.6250 0.4729 0.108 Uiso 1 1 calc R U
C105 C 0.2533(3) -0.5752(13) 0.4397(4) 0.107(5) Uani 1 1 d . U
H10C H 0.2428 -0.5204 0.4276 0.161 Uiso 1 1 calc R U
H10D H 0.2506 -0.6402 0.4274 0.161 Uiso 1 1 calc R U
H10E H 0.2735 -0.5578 0.4413 0.161 Uiso 1 1 calc R U
O16 O 0.25232(16) 0.8926(6) 0.34895(19) 0.064(2) Uani 1 1 d . U
O14 O 0.2847(2) -0.4319(7) 0.5116(2) 0.084(3) Uani 1 1 d . U
O15 O 0.58864(18) -0.0170(8) 0.4241(3) 0.107(4) Uani 1 1 d . U
S1 S 0.23497(6) 0.2926(2) 0.29705(7) 0.0438(8) Uani 1 1 d . .
O1 O 0.21893(14) 0.3401(6) 0.26943(16) 0.052(2) Uani 1 1 d . .
O2 O 0.21815(14) 0.2314(5) 0.32044(17) 0.0504(19) Uani 1 1 d . .
O3 O 0.26123(14) 0.2463(5) 0.28825(16) 0.052(2) Uani 1 1 d . .
C101 C 0.2469(2) 0.4005(8) 0.3226(3) 0.046(3) Uani 1 1 d . .
F1 F 0.26442(14) 0.3743(5) 0.34832(16) 0.0671(18) Uani 1 1 d . .
F2 F 0.25968(12) 0.4725(5) 0.30475(16) 0.0604(17) Uani 1 1 d . .
F3 F 0.22488(14) 0.4501(5) 0.33666(16) 0.0726(19) Uani 1 1 d . .
S2 S 0.62233(8) 0.3660(3) 0.35509(9) 0.0758(11) Uani 1 1 d D U
O4 O 0.60195(17) 0.4258(7) 0.3732(2) 0.081(3) Uani 1 1 d D U
O5 O 0.61364(17) 0.2625(6) 0.3474(2) 0.073(2) Uani 1 1 d D U
O6 O 0.65234(17) 0.3803(8) 0.3655(2) 0.099(3) Uani 1 1 d D U
C102 C 0.6209(3) 0.4308(10) 0.3115(3) 0.096(3) Uani 1 1 d D U
F4 F 0.6302(2) 0.5250(6) 0.3163(2) 0.125(3) Uani 1 1 d D U
F5 F 0.5933(2) 0.4235(8) 0.3006(2) 0.147(4) Uani 1 1 d D U
F6 F 0.63865(19) 0.3754(6) 0.29251(18) 0.108(3) Uani 1 1 d D U
S3 S 0.40882(14) 0.7663(5) 0.41575(18) 0.1660(19) Uani 1 1 d D U
O7 O 0.4364(3) 0.7360(11) 0.4341(4) 0.176(4) Uani 1 1 d D U
O8 O 0.3830(3) 0.7478(10) 0.4294(3) 0.150(3) Uani 1 1 d D U
O9 O 0.4126(3) 0.8672(10) 0.4019(4) 0.170(4) Uani 1 1 d D U
C103 C 0.4082(4) 0.6854(14) 0.3738(4) 0.173(3) Uani 1 1 d D U
F7 F 0.3855(3) 0.7128(11) 0.3570(3) 0.190(4) Uani 1 1 d D U
F8 F 0.4075(3) 0.5909(10) 0.3856(3) 0.185(4) Uani 1 1 d D U
F9 F 0.4318(3) 0.7030(11) 0.3589(4) 0.201(4) Uani 1 1 d D U
N1S N 0.2760(3) 0.1562(11) 0.4390(3) 0.105(4) Uani 1 1 d . U
C1S C 0.2719(3) 0.1438(11) 0.4092(4) 0.079(4) Uani 1 1 d . U
C2S C 0.2670(3) 0.1275(11) 0.3743(4) 0.090(4) Uani 1 1 d . U
H2SA H 0.2832 0.1526 0.3619 0.135 Uiso 1 1 calc R U
H2SB H 0.2498 0.1647 0.3665 0.135 Uiso 1 1 calc R U
H2SC H 0.2644 0.0537 0.3699 0.135 Uiso 1 1 calc R U
N3S N 0.4019(4) 0.7748(18) 0.1610(5) 0.151(8) Uani 1 1 d . U
C5S C 0.4163(6) 0.726(3) 0.1748(7) 0.154(9) Uani 1 1 d . U
C6S C 0.4362(5) 0.6571(19) 0.1933(6) 0.166(8) Uani 1 1 d . U
H6S1 H 0.4318 0.6557 0.2174 0.249 Uiso 1 1 calc R U
H6S2 H 0.4556 0.6819 0.1909 0.249 Uiso 1 1 calc R U
H6S3 H 0.4344 0.5875 0.1838 0.249 Uiso 1 1 calc R U

loop_
_atom_site_aniso_label
_atom_site_aniso_U_11
_atom_site_aniso_U_22
_atom_site_aniso_U_33
_atom_site_aniso_U_23
_atom_site_aniso_U_13
_atom_site_aniso_U_12
Fe1 0.0440(9) 0.0470(11) 0.0328(9) -0.0083(8) 0.0006(7) -0.0007(7)
Fe2 0.0518(10) 0.0463(11) 0.0318(9) -0.0071(8) 0.0048(7) -0.0073(8)
N1 0.048(5) 0.036(5) 0.040(5) -0.013(4) -0.001(4) -0.007(4)
N2 0.047(5) 0.038(6) 0.036(5) -0.008(4) -0.005(4) 0.002(4)
N3 0.050(5) 0.048(6) 0.037(5) -0.006(4) 0.010(4) 0.003(4)
N4 0.041(5) 0.033(5) 0.047(5) -0.010(4) 0.006(4) 0.002(4)
N5 0.040(4) 0.036(5) 0.028(4) -0.009(4) -0.005(4) -0.003(4)
N6 0.046(5) 0.027(5) 0.033(4) -0.007(4) 0.006(4) -0.004(4)
N7 0.044(5) 0.033(5) 0.034(4) -0.008(4) 0.004(4) -0.004(4)
N8 0.058(5) 0.049(6) 0.032(4) -0.004(4) 0.004(4) -0.002(5)
N9 0.060(5) 0.029(5) 0.039(5) -0.003(4) 0.011(4) -0.012(4)
N10 0.064(6) 0.043(5) 0.037(5) -0.014(4) -0.003(4) -0.009(4)
N11 0.056(5) 0.061(7) 0.025(5) 0.005(4) -0.007(4) -0.016(5)
N12 0.063(5) 0.043(6) 0.035(5) -0.013(4) -0.001(4) 0.001(4)
N13 0.057(5) 0.030(5) 0.040(4) 0.000(3) 0.002(4) -0.014(4)
N14 0.044(4) 0.065(7) 0.052(5) -0.019(5) 0.002(4) -0.003(4)
N15 0.063(5) 0.032(5) 0.032(4) -0.004(3) 0.001(4) 0.008(4)
N16 0.055(5) 0.025(5) 0.041(5) 0.001(4) 0.001(4) 0.002(4)
N17 0.072(6) 0.048(6) 0.069(6) -0.003(5) 0.017(5) -0.013(5)
N18 0.051(5) 0.052(6) 0.050(5) 0.007(5) 0.000(4) 0.004(4)
C1 0.051(6) 0.070(8) 0.049(7) -0.029(6) 0.000(5) -0.003(5)
C2 0.061(7) 0.078(8) 0.033(6) -0.017(6) -0.001(5) -0.002(6)
C3 0.057(7) 0.066(8) 0.045(7) -0.009(6) 0.006(5) 0.002(5)
C4 0.058(7) 0.077(8) 0.045(7) -0.010(6) 0.011(5) -0.008(6)
C5 0.054(6) 0.046(6) 0.036(6) 0.003(5) 0.001(5) -0.005(5)
C6 0.059(6) 0.032(6) 0.035(6) 0.000(5) 0.000(5) 0.000(5)
C7 0.060(6) 0.034(7) 0.033(5) -0.008(5) 0.000(4) 0.001(5)
C8 0.053(5) 0.028(7) 0.034(5) 0.001(4) -0.006(4) 0.000(5)
C9 0.049(6) 0.018(6) 0.038(6) 0.001(4) -0.010(4) 0.001(4)
C10 0.063(6) 0.019(6) 0.033(5) 0.002(4) 0.001(5) -0.002(4)
C11 0.072(6) 0.053(8) 0.025(6) -0.012(5) -0.011(5) 0.017(6)
C12 0.052(6) 0.053(8) 0.038(6) -0.014(5) -0.002(4) 0.003(5)
C13 0.053(6) 0.030(6) 0.041(5) 0.000(4) -0.012(5) 0.010(5)
C14 0.059(6) 0.029(6) 0.044(5) -0.007(4) -0.003(5) -0.002(5)
C15 0.060(6) 0.023(6) 0.041(5) -0.013(4) -0.001(5) -0.002(5)
C16 0.044(6) 0.023(6) 0.041(5) -0.006(4) -0.007(5) 0.005(5)
C17 0.072(7) 0.032(6) 0.046(5) -0.004(4) -0.005(6) -0.003(5)
C18 0.057(6) 0.023(6) 0.039(5) -0.005(4) -0.010(5) -0.001(5)
C19 0.042(6) 0.047(7) 0.049(5) -0.003(6) -0.003(4) 0.002(5)
C20 0.044(5) 0.059(8) 0.040(5) -0.009(5) 0.003(4) -0.012(5)
C21 0.066(6) 0.098(10) 0.057(6) -0.010(7) 0.013(5) -0.007(7)
C22 0.075(6) 0.118(11) 0.056(6) 0.000(8) 0.021(6) -0.016(8)
C23 0.080(7) 0.103(11) 0.045(6) 0.007(7) 0.013(5) -0.011(8)
C24 0.067(6) 0.080(9) 0.032(6) 0.011(6) 0.003(5) 0.007(6)
C25 0.048(6) 0.029(6) 0.037(5) 0.000(4) -0.003(5) 0.001(4)
C26 0.064(6) 0.020(6) 0.031(5) -0.005(4) -0.005(5) 0.004(5)
C27 0.053(6) 0.021(6) 0.039(6) -0.009(4) -0.001(5) -0.005(4)
C28 0.055(6) 0.024(6) 0.037(6) 0.000(4) 0.001(5) 0.003(4)
C29 0.042(6) 0.034(6) 0.035(5) -0.005(4) -0.008(4) -0.005(4)
C30 0.057(6) 0.021(6) 0.035(6) -0.003(4) -0.002(5) -0.001(4)
C31 0.065(6) 0.022(6) 0.043(6) 0.004(5) -0.001(5) -0.002(5)
C32 0.072(6) 0.026(7) 0.047(6) -0.005(5) 0.001(5) 0.013(5)
C33 0.074(6) 0.051(8) 0.082(9) 0.018(7) -0.006(6) 0.006(6)
C34 0.072(7) 0.043(8) 0.088(9) 0.006(6) -0.007(6) 0.006(6)
C35 0.054(6) 0.055(7) 0.037(6) -0.011(5) 0.013(4) 0.004(5)
C36 0.049(6) 0.053(7) 0.048(7) -0.010(6) 0.014(5) -0.015(5)
C37 0.064(7) 0.038(7) 0.062(8) -0.015(5) 0.013(5) -0.011(5)
C38 0.047(6) 0.042(6) 0.055(7) -0.007(5) 0.006(5) -0.006(5)
C39 0.043(6) 0.045(6) 0.051(7) -0.015(5) 0.000(4) -0.003(5)
C40 0.052(6) 0.035(6) 0.056(7) -0.010(5) 0.002(5) 0.002(5)
C41 0.046(6) 0.047(7) 0.032(5) -0.012(5) -0.002(4) 0.003(4)
C42 0.047(6) 0.047(7) 0.039(5) -0.017(5) 0.006(5) -0.001(5)
C43 0.040(6) 0.047(7) 0.042(5) -0.010(5) 0.009(4) -0.005(5)
C44 0.035(5) 0.056(7) 0.039(5) -0.010(5) 0.002(4) 0.001(5)
C45 0.051(6) 0.072(8) 0.025(5) -0.004(5) 0.004(5) -0.012(5)
C46 0.057(7) 0.061(8) 0.038(5) 0.000(5) -0.002(5) -0.017(5)
C47 0.033(5) 0.061(8) 0.038(5) -0.010(5) 0.007(4) -0.010(5)
C48 0.054(6) 0.084(9) 0.042(6) -0.022(6) -0.004(5) 0.012(6)
C49 0.048(6) 0.074(9) 0.039(5) -0.009(6) 0.007(5) 0.008(5)
C50 0.049(6) 0.051(7) 0.035(5) -0.008(5) 0.013(5) -0.009(5)
C51 0.047(6) 0.063(8) 0.043(6) -0.013(5) -0.002(5) -0.008(5)
C52 0.045(6) 0.078(9) 0.042(5) -0.004(6) -0.001(5) 0.000(5)
C53 0.080(8) 0.040(6) 0.048(7) -0.010(6) 0.013(6) -0.019(6)
C54 0.059(6) 0.040(6) 0.052(7) -0.007(5) 0.014(5) -0.004(5)
C55 0.099(9) 0.045(6) 0.058(7) -0.002(6) 0.007(6) 0.002(6)
C56 0.061(7) 0.047(7) 0.065(8) -0.010(6) -0.012(5) 0.002(5)
C57 0.071(7) 0.059(7) 0.051(7) -0.025(6) -0.008(5) 0.000(6)
C58 0.053(6) 0.058(7) 0.047(7) -0.026(6) 0.006(5) -0.013(6)
C59 0.037(5) 0.057(7) 0.048(6) -0.013(6) 0.010(5) -0.008(4)
C60 0.048(5) 0.060(7) 0.108(10) -0.027(7) 0.021(7) -0.006(5)
C61 0.045(5) 0.045(6) 0.098(9) -0.011(7) 0.002(6) -0.011(5)
C62 0.041(5) 0.060(7) 0.042(6) 0.012(6) 0.005(5) -0.007(4)
C63 0.056(6) 0.058(7) 0.089(9) 0.029(7) -0.007(7) -0.004(5)
C64 0.067(6) 0.050(8) 0.067(8) 0.013(6) 0.011(6) 0.009(5)
C65 0.057(6) 0.054(9) 0.089(9) 0.017(7) 0.004(6) 0.004(5)
C66 0.059(7) 0.099(12) 0.118(11) 0.032(9) -0.007(7) 0.017(7)
C67 0.068(9) 0.111(14) 0.22(2) 0.049(13) 0.028(10) 0.030(8)
C68 0.049(5) 0.050(7) 0.027(5) 0.002(5) 0.000(4) 0.010(5)
C69 0.059(6) 0.055(8) 0.035(6) 0.002(5) -0.005(4) 0.007(6)
C70 0.045(5) 0.031(7) 0.043(5) 0.001(5) -0.018(5) -0.002(5)
C71 0.051(5) 0.035(7) 0.046(6) 0.004(5) -0.002(4) 0.005(5)
C72 0.040(5) 0.025(6) 0.037(5) -0.012(5) -0.004(4) 0.003(5)
C73 0.048(6) 0.045(7) 0.042(5) -0.009(5) 0.003(4) 0.003(5)
C74 0.050(6) 0.031(6) 0.032(5) -0.004(4) 0.004(5) 0.005(5)
C75 0.092(8) 0.026(6) 0.027(5) 0.000(4) -0.012(6) -0.007(6)
C76 0.083(7) 0.025(5) 0.030(5) -0.003(4) -0.006(5) 0.007(6)
C76A 0.048(5) 0.078(7) 0.079(8) 0.028(8) 0.010(6) -0.012(5)
C77 0.049(6) 0.027(6) 0.039(5) -0.001(4) -0.008(5) -0.004(5)
C78 0.052(6) 0.028(6) 0.041(5) 0.002(4) -0.012(5) -0.007(5)
C79 0.064(7) 0.030(6) 0.034(5) -0.007(4) -0.004(5) -0.007(5)
C80 0.058(6) 0.025(6) 0.043(5) -0.002(4) 0.007(5) -0.016(5)
C81 0.053(6) 0.038(7) 0.047(6) 0.000(5) 0.010(5) -0.020(5)
C82 0.050(6) 0.054(8) 0.038(6) -0.004(5) 0.003(5) -0.021(5)
C83 0.045(5) 0.041(7) 0.034(6) 0.010(4) -0.002(4) -0.012(5)
C84 0.056(6) 0.039(7) 0.033(6) 0.001(5) 0.010(5) -0.010(5)
C85 0.043(5) 0.029(7) 0.053(6) 0.002(5) 0.003(5) -0.012(5)
C86 0.071(7) 0.036(7) 0.042(7) 0.003(5) -0.001(5) -0.010(5)
C87 0.078(7) 0.031(6) 0.046(6) 0.000(5) -0.013(5) -0.011(5)
C88 0.090(8) 0.033(7) 0.078(9) 0.009(6) -0.030(6) -0.008(6)
C89 0.094(9) 0.064(8) 0.078(9) -0.004(7) -0.035(7) -0.003(7)
C90 0.061(7) 0.063(8) 0.092(9) -0.038(7) -0.014(6) 0.002(6)
C91 0.055(7) 0.043(7) 0.074(8) -0.025(6) 0.001(5) 0.003(5)
C92 0.049(5) 0.021(6) 0.035(5) -0.011(4) 0.004(4) -0.003(4)
C93 0.045(5) 0.028(6) 0.052(6) -0.002(5) 0.007(4) -0.002(4)
C94 0.043(6) 0.053(7) 0.051(6) -0.013(5) 0.008(5) -0.013(5)
C95 0.063(6) 0.036(7) 0.045(6) -0.014(5) 0.013(5) -0.017(5)
C96 0.062(6) 0.040(7) 0.053(7) 0.009(5) 0.006(5) -0.006(5)
C97 0.066(6) 0.038(7) 0.048(6) -0.001(5) 0.000(5) -0.009(5)
C98 0.082(8) 0.046(8) 0.077(9) 0.001(6) 0.020(6) 0.000(6)
C99 0.094(8) 0.052(7) 0.071(8) 0.003(6) 0.019(7) -0.027(6)
C100 0.114(10) 0.070(9) 0.087(9) -0.015(8) 0.009(8) -0.004(8)
C105 0.121(12) 0.104(13) 0.099(10) -0.018(9) 0.030(10) 0.001(10)
O16 0.098(6) 0.050(5) 0.046(4) 0.004(4) 0.002(4) 0.023(4)
O14 0.084(6) 0.080(7) 0.089(7) 0.013(5) 0.006(5) -0.016(5)
O15 0.079(6) 0.114(8) 0.130(8) 0.079(7) 0.017(6) 0.025(6)
S1 0.0589(18) 0.0362(19) 0.0363(17) -0.0005(14) 0.0017(15) 0.0016(15)
O1 0.064(5) 0.060(5) 0.031(4) 0.008(4) -0.006(4) -0.014(4)
O2 0.058(4) 0.036(5) 0.057(5) -0.002(4) 0.002(4) -0.015(4)
O3 0.054(4) 0.054(5) 0.047(4) -0.011(4) 0.001(4) -0.005(4)
C101 0.064(8) 0.026(7) 0.048(7) 0.013(6) 0.003(7) -0.004(6)
F1 0.090(5) 0.055(5) 0.054(4) 0.002(4) -0.025(4) -0.006(4)
F2 0.071(4) 0.033(4) 0.076(4) -0.004(4) -0.010(4) -0.002(3)
F3 0.094(5) 0.053(5) 0.072(5) -0.007(4) 0.012(4) 0.020(4)
S2 0.098(3) 0.060(2) 0.071(2) 0.0061(19) 0.023(2) 0.000(2)
O4 0.096(6) 0.075(6) 0.075(5) -0.013(5) 0.031(5) 0.015(5)
O5 0.110(6) 0.030(5) 0.082(6) -0.004(4) 0.034(5) -0.002(4)
O6 0.066(5) 0.125(8) 0.103(7) -0.022(6) -0.007(5) 0.000(5)
C102 0.146(7) 0.059(6) 0.084(6) 0.001(5) 0.022(6) -0.004(6)
F4 0.252(9) 0.034(5) 0.091(6) 0.014(4) 0.025(6) -0.012(5)
F5 0.191(8) 0.126(8) 0.115(7) -0.027(6) -0.075(7) 0.044(7)
F6 0.177(7) 0.087(6) 0.063(5) -0.005(4) 0.050(5) -0.021(5)
S3 0.159(4) 0.148(4) 0.192(5) 0.030(4) 0.022(4) -0.013(4)
O7 0.150(7) 0.146(8) 0.233(9) -0.012(7) 0.007(6) 0.023(7)
O8 0.137(6) 0.138(8) 0.176(8) 0.002(7) 0.009(6) -0.027(7)
O9 0.177(8) 0.144(7) 0.191(9) 0.041(6) 0.039(7) -0.002(7)
C103 0.170(5) 0.160(5) 0.192(6) 0.025(5) 0.035(5) -0.012(5)
F7 0.204(7) 0.190(9) 0.177(8) 0.015(7) 0.028(6) 0.011(7)
F8 0.183(8) 0.166(7) 0.209(9) 0.030(6) 0.031(7) -0.020(7)
F9 0.200(7) 0.189(9) 0.217(8) 0.017(7) 0.060(7) -0.019(7)
N1S 0.099(9) 0.130(12) 0.086(7) 0.014(9) 0.008(8) 0.023(8)
C1S 0.074(9) 0.071(10) 0.092(8) 0.015(10) 0.011(9) 0.017(7)
C2S 0.105(10) 0.071(11) 0.092(8) 0.003(9) -0.025(9) 0.020(8)
N3S 0.164(18) 0.16(2) 0.136(16) -0.064(13) 0.062(13) -0.046(12)
C5S 0.161(19) 0.16(2) 0.144(17) -0.048(13) 0.075(14) -0.043(13)
C6S 0.170(18) 0.18(2) 0.157(17) -0.029(13) 0.080(14) -0.042(13)

loop_
_atom_type_symbol
_atom_type_description
_atom_type_scat_dispersion_real
_atom_type_scat_dispersion_imag
_atom_type_scat_source
C C 0.0033 0.0016 'International Tables Vol C Tables 4.2.6.8 and 6.1.1.4'
H H 0.0000 0.0000 'International Tables Vol C Tables 4.2.6.8 and 6.1.1.4'
F F 0.0171 0.0103 'International Tables Vol C Tables 4.2.6.8 and 6.1.1.4'
Fe Fe 0.3463 0.8444 'International Tables Vol C Tables 4.2.6.8 and 6.1.1.4'
N N 0.0061 0.0033 'International Tables Vol C Tables 4.2.6.8 and 6.1.1.4'
O O 0.0106 0.0060 'International Tables Vol C Tables 4.2.6.8 and 6.1.1.4'
S S 0.1246 0.1234 'International Tables Vol C Tables 4.2.6.8 and 6.1.1.4'

loop_
_geom_angle_atom_site_label_1
_geom_angle_atom_site_label_2
_geom_angle_atom_site_label_3
_geom_angle
N3 Fe1 N6 90.9(3)
N3 Fe1 N5 93.3(3)
N6 Fe1 N5 80.8(3)
N3 Fe1 N2 172.3(3)
N6 Fe1 N2 96.0(3)
N5 Fe1 N2 91.1(3)
N3 Fe1 N1 92.9(3)
N6 Fe1 N1 173.9(4)
N5 Fe1 N1 94.2(3)
N2 Fe1 N1 80.5(3)
N3 Fe1 N4 81.1(4)
N6 Fe1 N4 96.1(3)
N5 Fe1 N4 173.7(3)
N2 Fe1 N4 94.8(3)
N1 Fe1 N4 89.2(3)
N7 Fe2 N12 174.0(3)
N7 Fe2 N9 96.1(3)
N12 Fe2 N9 89.8(3)
N7 Fe2 N11 97.1(3)
N12 Fe2 N11 81.1(4)
N9 Fe2 N11 94.3(3)
N7 Fe2 N8 81.3(3)
N12 Fe2 N8 93.0(3)
N9 Fe2 N8 175.3(4)
N11 Fe2 N8 89.9(3)
N7 Fe2 N10 88.5(3)
N12 Fe2 N10 93.7(4)
N9 Fe2 N10 81.5(4)
N11 Fe2 N10 173.4(3)
N8 Fe2 N10 94.5(3)
C5 N1 C1 117.8(9)
C5 N1 Fe1 114.5(7)
C1 N1 Fe1 127.4(8)
C6 N2 C7 116.1(9)
C6 N2 Fe1 115.6(7)
C7 N2 Fe1 128.2(6)
C39 N3 C35 114.9(9)
C39 N3 Fe1 114.8(7)
C35 N3 Fe1 130.2(8)
C40 N4 C41 118.1(9)
C40 N4 Fe1 113.2(7)
C41 N4 Fe1 128.7(7)
C68 N5 C72 116.7(8)
C68 N5 Fe1 128.2(6)
C72 N5 Fe1 114.9(6)
C73 N6 C74 118.0(8)
C73 N6 Fe1 114.8(6)
C74 N6 Fe1 127.2(6)
C19 N7 C16 115.0(8)
C19 N7 Fe2 115.0(6)
C16 N7 Fe2 130.0(6)
C24 N8 C20 117.7(9)
C24 N8 Fe2 128.3(7)
C20 N8 Fe2 114.0(6)
C53 N9 C50 116.4(8)
C53 N9 Fe2 114.6(7)
C50 N9 Fe2 128.9(7)
C58 N10 C54 115.3(10)
C58 N10 Fe2 130.5(8)
C54 N10 Fe2 114.2(7)
C86 N11 C83 115.3(10)
C86 N11 Fe2 114.6(8)
C83 N11 Fe2 129.9(7)
C87 N12 C91 116.6(10)
C87 N12 Fe2 114.2(7)
C91 N12 Fe2 129.2(8)
C77 N13 C80 118.8(7)
C77 N13 C92 119.0(8)
C80 N13 C92 120.6(7)
C44 N14 C59 118.5(8)
C44 N14 C47 119.2(8)
C59 N14 C47 121.4(8)
C10 N15 C25 121.3(8)
C10 N15 C13 118.8(8)
C25 N15 C13 119.8(8)
C31 N16 C28 128.6(8)
C31 N16 H16 115.7
C28 N16 H16 115.7
C98 N17 C95 133.5(12)
C98 N17 H17A 113.3
C95 N17 H17A 113.3
C64 N18 C62 127.5(9)
C64 N18 H18 116.2
C62 N18 H18 116.2
N1 C1 C2 120.4(11)
N1 C1 H1 119.8
C2 C1 H1 119.8
C3 C2 C1 119.9(11)
C3 C2 H2 120.0
C1 C2 H2 120.0
C4 C3 C2 119.9(11)
C4 C3 H3 120.0
C2 C3 H3 120.0
C3 C4 C5 117.9(12)
C3 C4 H4 121.0
C5 C4 H4 121.0
N1 C5 C4 124.0(10)
N1 C5 C6 115.1(9)
C4 C5 C6 120.9(10)
N2 C6 C5 113.9(9)
N2 C6 H6 123.1
C5 C6 H6 123.1
C12 C7 C8 122.4(9)
C12 C7 N2 119.2(9)
C8 C7 N2 118.3(9)
C7 C8 C9 118.2(9)
C7 C8 H8 120.9
C9 C8 H8 120.9
C10 C9 C8 122.0(9)
C10 C9 H9 119.0
C8 C9 H9 119.0
C9 C10 N15 122.0(9)
C9 C10 C11 119.4(9)
N15 C10 C11 118.4(9)
C10 C11 C12 120.6(10)
C10 C11 H11 119.7
C12 C11 H11 119.7
C7 C12 C11 117.1(10)
C7 C12 H12 121.5
C11 C12 H12 121.5
C18 C13 C14 120.3(9)
C18 C13 N15 119.8(9)
C14 C13 N15 119.8(9)
C15 C14 C13 119.1(10)
C15 C14 H14 120.5
C13 C14 H14 120.5
C16 C15 C14 120.0(9)
C16 C15 H15 120.0
C14 C15 H15 120.0
C15 C16 C17 120.5(9)
C15 C16 N7 119.1(9)
C17 C16 N7 120.4(9)
C18 C17 C16 119.8(10)
C18 C17 H17 120.1
C16 C17 H17 120.1
C13 C18 C17 120.2(10)
C13 C18 H18A 119.9
C17 C18 H18A 119.9
N7 C19 C20 116.2(9)
N7 C19 H19 121.9
C20 C19 H19 121.9
C21 C20 N8 121.7(10)
C21 C20 C19 124.7(10)
N8 C20 C19 113.6(8)
C20 C21 C22 122.0(12)
C20 C21 H21 119.0
C22 C21 H21 119.0
C23 C22 C21 115.0(11)
C23 C22 H22 122.5
C21 C22 H22 122.5
C22 C23 C24 121.7(12)
C22 C23 H23 119.2
C24 C23 H23 119.2
N8 C24 C23 121.7(11)
N8 C24 H24 119.2
C23 C24 H24 119.2
C30 C25 C26 117.9(10)
C30 C25 N15 123.0(9)
C26 C25 N15 119.0(8)
C27 C26 C25 120.6(9)
C27 C26 H26 119.7
C25 C26 H26 119.7
C26 C27 C28 120.7(9)
C26 C27 H27 119.6
C28 C27 H27 119.6
C29 C28 C27 117.5(10)
C29 C28 N16 125.1(9)
C27 C28 N16 117.4(8)
C30 C29 C28 122.2(9)
C30 C29 H29 118.9
C28 C29 H29 118.9
C29 C30 C25 121.0(9)
C29 C30 H30 119.5
C25 C30 H30 119.5
O16 C31 N16 121.7(9)
O16 C31 C32 121.6(9)
N16 C31 C32 116.5(9)
C33 C32 C31 112.0(9)
C33 C32 H32A 109.2
C31 C32 H32A 109.2
C33 C32 H32B 109.2
C31 C32 H32B 109.2
H32A C32 H32B 107.9
C32 C33 C34 111.6(10)
C32 C33 H33A 109.3
C34 C33 H33A 109.3
C32 C33 H33B 109.3
C34 C33 H33B 109.3
H33A C33 H33B 108.0
C33 C34 H34A 109.5
C33 C34 H34B 109.5
H34A C34 H34B 109.5
C33 C34 H34C 109.5
H34A C34 H34C 109.5
H34B C34 H34C 109.5
C36 C35 N3 123.5(11)
C36 C35 H35 118.2
N3 C35 H35 118.2
C35 C36 C37 119.8(11)
C35 C36 H36 120.1
C37 C36 H36 120.1
C36 C37 C38 118.6(11)
C36 C37 H37 120.7
C38 C37 H37 120.7
C39 C38 C37 120.4(11)
C39 C38 H38 119.8
C37 C38 H38 119.8
C38 C39 N3 122.7(10)
C38 C39 C40 125.7(11)
N3 C39 C40 111.6(10)
N4 C40 C39 119.2(11)
N4 C40 H40 120.4
C39 C40 H40 120.4
C46 C41 C42 120.2(10)
C46 C41 N4 119.8(9)
C42 C41 N4 120.0(8)
C41 C42 C43 119.3(9)
C41 C42 H42 120.4
C43 C42 H42 120.4
C42 C43 C44 121.2(9)
C42 C43 H43 119.4
C44 C43 H43 119.4
C45 C44 C43 118.0(10)
C45 C44 N14 120.8(9)
C43 C44 N14 121.1(9)
C44 C45 C46 120.6(9)
C44 C45 H45 119.7
C46 C45 H45 119.7
C41 C46 C45 120.4(9)
C41 C46 H46 119.8
C45 C46 H46 119.8
C52 C47 C48 119.8(9)
C52 C47 N14 121.9(10)
C48 C47 N14 118.2(9)
C49 C48 C47 120.8(10)
C49 C48 H48 119.6
C47 C48 H48 119.6
C48 C49 C50 120.9(10)
C48 C49 H49 119.6
C50 C49 H49 119.6
C49 C50 C51 118.5(9)
C49 C50 N9 120.2(10)
C51 C50 N9 121.3(9)
C50 C51 C52 120.8(10)
C50 C51 H51 119.6
C52 C51 H51 119.6
C47 C52 C51 119.2(10)
C47 C52 H52 120.4
C51 C52 H52 120.4
N9 C53 C54 119.5(10)
N9 C53 H53 120.3
C54 C53 H53 120.3
C55 C54 N10 124.1(10)
C55 C54 C53 125.9(10)
N10 C54 C53 110.0(10)
C56 C55 C54 118.4(11)
C56 C55 H55 120.8
C54 C55 H55 120.8
C55 C56 C57 118.1(12)
C55 C56 H56 121.0
C57 C56 H56 121.0
C58 C57 C56 120.9(11)
C58 C57 H57 119.6
C56 C57 H57 119.6
N10 C58 C57 123.3(11)
N10 C58 H58 118.4
C57 C58 H58 118.4
C60 C59 C76A 117.9(10)
C60 C59 N14 122.6(11)
C76A C59 N14 119.3(9)
C59 C60 C61 123.8(12)
C59 C60 H60 118.1
C61 C60 H60 118.1
C60 C61 C62 117.7(10)
C60 C61 H61 121.1
C62 C61 H61 121.1
C63 C62 C61 118.1(10)
C63 C62 N18 124.6(11)
C61 C62 N18 117.2(9)
C76A C63 C62 121.4(12)
C76A C63 H63 119.3
C62 C63 H63 119.3
O15 C64 N18 121.9(10)
O15 C64 C65 119.3(11)
N18 C64 C65 118.7(10)
C66 C65 C64 116.7(11)
C66 C65 H65A 108.1
C64 C65 H65A 108.1
C66 C65 H65B 108.1
C64 C65 H65B 108.1
H65A C65 H65B 107.3
C65 C66 C67 109.5(12)
C65 C66 H66A 109.8
C67 C66 H66A 109.8
C65 C66 H66B 109.8
C67 C66 H66B 109.8
H66A C66 H66B 108.2
C66 C67 H67A 109.5
C66 C67 H67B 109.5
H67A C67 H67B 109.5
C66 C67 H67C 109.5
H67A C67 H67C 109.5
H67B C67 H67C 109.5
C69 C68 N5 121.7(9)
C69 C68 H68 119.1
N5 C68 H68 119.1
C68 C69 C70 121.7(10)
C68 C69 H69 119.1
C70 C69 H69 119.1
C69 C70 C71 117.9(10)
C69 C70 H70 121.0
C71 C70 H70 121.0
C72 C71 C70 118.5(9)
C72 C71 H71 120.8
C70 C71 H71 120.8
C71 C72 N5 123.3(9)
C71 C72 C73 124.6(9)
N5 C72 C73 112.0(9)
N6 C73 C72 117.5(9)
N6 C73 H73 121.3
C72 C73 H73 121.3
C75 C74 C79 118.2(9)
C75 C74 N6 121.3(9)
C79 C74 N6 120.5(9)
C76 C75 C74 122.9(10)
C76 C75 H75 118.5
C74 C75 H75 118.5
C75 C76 C77 119.2(9)
C75 C76 H76 120.4
C77 C76 H76 120.4
C63 C76A C59 120.8(11)
C63 C76A H76A 119.6
C59 C76A H76A 119.6
C78 C77 C76 118.7(9)
C78 C77 N13 121.3(9)
C76 C77 N13 120.1(9)
C79 C78 C77 119.1(10)
C79 C78 H78 120.4
C77 C78 H78 120.4
C78 C79 C74 121.8(9)
C78 C79 H79 119.1
C74 C79 H79 119.1
C85 C80 C81 120.2(10)
C85 C80 N13 121.3(9)
C81 C80 N13 118.5(9)
C82 C81 C80 119.8(9)
C82 C81 H81 120.1
C80 C81 H81 120.1
C81 C82 C83 121.7(9)
C81 C82 H82 119.2
C83 C82 H82 119.2
C84 C83 C82 118.1(10)
C84 C83 N11 120.5(9)
C82 C83 N11 121.3(8)
C83 C84 C85 119.8(9)
C83 C84 H84 120.1
C85 C84 H84 120.1
C80 C85 C84 120.0(9)
C80 C85 H85 120.0
C84 C85 H85 120.0
N11 C86 C87 116.9(11)
N11 C86 H86 121.5
C87 C86 H86 121.5
N12 C87 C88 122.8(10)
N12 C87 C86 113.1(10)
C88 C87 C86 124.1(11)
C87 C88 C89 117.8(12)
C87 C88 H88 121.1
C89 C88 H88 121.1
C90 C89 C88 118.5(12)
C90 C89 H89 120.7
C88 C89 H89 120.7
C89 C90 C91 120.6(12)
C89 C90 H90 119.7
C91 C90 H90 119.7
N12 C91 C90 123.6(11)
N12 C91 H91 118.2
C90 C91 H91 118.2
C97 C92 C93 120.2(9)
C97 C92 N13 119.1(9)
C93 C92 N13 120.8(9)
C94 C93 C92 120.3(10)
C94 C93 H93 119.8
C92 C93 H93 119.8
C95 C94 C93 119.8(10)
C95 C94 H94 120.1
C93 C94 H94 120.1
C96 C95 C94 120.0(9)
C96 C95 N17 124.0(11)
C94 C95 N17 116.0(10)
C95 C96 C97 120.8(10)
C95 C96 H96 119.6
C97 C96 H96 119.6
C92 C97 C96 118.8(10)
C92 C97 H97 120.6
C96 C97 H97 120.6
O14 C98 N17 120.6(13)
O14 C98 C99 122.7(13)
N17 C98 C99 116.6(13)
C98 C99 C100 112.6(11)
C98 C99 H99A 109.1
C100 C99 H99A 109.1
C98 C99 H99B 109.1
C100 C99 H99B 109.1
H99A C99 H99B 107.8
C105 C100 C99 114.0(12)
C105 C100 H10A 108.8
C99 C100 H10A 108.8
C105 C100 H10B 108.8
C99 C100 H10B 108.8
H10A C100 H10B 107.7
C100 C105 H10C 109.5
C100 C105 H10D 109.5
H10C C105 H10D 109.5
C100 C105 H10E 109.5
H10C C105 H10E 109.5
H10D C105 H10E 109.5
O3 S1 O1 115.5(4)
O3 S1 O2 114.8(4)
O1 S1 O2 115.1(4)
O3 S1 C101 101.9(5)
O1 S1 C101 103.4(5)
O2 S1 C101 103.6(4)
F1 C101 F2 107.7(9)
F1 C101 F3 105.7(9)
F2 C101 F3 104.7(9)
F1 C101 S1 113.5(8)
F2 C101 S1 113.0(8)
F3 C101 S1 111.6(8)
O5 S2 O4 114.6(5)
O5 S2 O6 116.2(6)
O4 S2 O6 116.5(6)
O5 S2 C102 103.0(5)
O4 S2 C102 102.0(6)
O6 S2 C102 101.2(6)
F4 C102 F6 111.2(11)
F4 C102 F5 115.1(12)
F6 C102 F5 113.2(11)
F4 C102 S2 106.5(9)
F6 C102 S2 105.3(8)
F5 C102 S2 104.7(9)
O8 S3 O9 115.8(9)
O8 S3 O7 121.8(10)
O9 S3 O7 107.6(9)
O8 S3 C103 104.8(9)
O9 S3 C103 99.6(9)
O7 S3 C103 104.2(8)
F7 C103 F9 115.4(17)
F7 C103 F8 113.9(16)
F9 C103 F8 111.1(16)
F7 C103 S3 105.6(13)
F9 C103 S3 107.8(13)
F8 C103 S3 101.8(12)
N1S C1S C2S 178.9(19)
C1S C2S H2SA 109.5
C1S C2S H2SB 109.5
H2SA C2S H2SB 109.5
C1S C2S H2SC 109.5
H2SA C2S H2SC 109.5
H2SB C2S H2SC 109.5
N3S C5S C6S 179(4)
C5S C6S H6S1 109.5
C5S C6S H6S2 109.5
H6S1 C6S H6S2 109.5
C5S C6S H6S3 109.5
H6S1 C6S H6S3 109.5
H6S2 C6S H6S3 109.5

loop_
_geom_bond_atom_site_label_1
_geom_bond_atom_site_label_2
_geom_bond_distance
Fe1 N3 1.951(9)
Fe1 N6 1.977(7)
Fe1 N5 1.979(8)
Fe1 N2 1.986(8)
Fe1 N1 1.988(8)
Fe1 N4 1.995(8)
Fe2 N7 1.947(8)
Fe2 N12 1.970(9)
Fe2 N9 1.986(7)
Fe2 N11 1.990(10)
Fe2 N8 1.998(8)
Fe2 N10 2.011(9)
N1 C5 1.295(12)
N1 C1 1.346(13)
N2 C6 1.290(12)
N2 C7 1.444(12)
N3 C39 1.380(13)
N3 C35 1.387(13)
N4 C40 1.281(12)
N4 C41 1.453(12)
N5 C68 1.361(12)
N5 C72 1.361(11)
N6 C73 1.290(12)
N6 C74 1.459(12)
N7 C19 1.342(12)
N7 C16 1.467(12)
N8 C24 1.328(12)
N8 C20 1.359(12)
N9 C53 1.251(13)
N9 C50 1.427(12)
N10 C58 1.318(12)
N10 C54 1.378(13)
N11 C86 1.262(13)
N11 C83 1.432(13)
N12 C87 1.344(14)
N12 C91 1.362(13)
N13 C77 1.420(12)
N13 C80 1.432(12)
N13 C92 1.443(12)
N14 C44 1.413(12)
N14 C59 1.435(13)
N14 C47 1.439(13)
N15 C10 1.403(12)
N15 C25 1.421(12)
N15 C13 1.434(12)
N16 C31 1.341(12)
N16 C28 1.419(12)
N16 H16 0.8800
N17 C98 1.295(15)
N17 C95 1.402(13)
N17 H17A 0.8800
N18 C64 1.331(14)
N18 C62 1.406(12)
N18 H18 0.8800
C1 C2 1.414(14)
C1 H1 0.9500
C2 C3 1.348(15)
C2 H2 0.9500
C3 C4 1.329(15)
C3 H3 0.9500
C4 C5 1.419(14)
C4 H4 0.9500
C5 C6 1.496(14)
C6 H6 0.9500
C7 C12 1.398(14)
C7 C8 1.402(13)
C8 C9 1.404(13)
C8 H8 0.9500
C9 C10 1.371(13)
C9 H9 0.9500
C10 C11 1.410(14)
C11 C12 1.437(14)
C11 H11 0.9500
C12 H12 0.9500
C13 C18 1.365(14)
C13 C14 1.403(14)
C14 C15 1.403(14)
C14 H14 0.9500
C15 C16 1.353(13)
C15 H15 0.9500
C16 C17 1.404(14)
C17 C18 1.375(14)
C17 H17 0.9500
C18 H18A 0.9500
C19 C20 1.433(14)
C19 H19 0.9500
C20 C21 1.340(14)
C21 C22 1.396(16)
C21 H21 0.9500
C22 C23 1.362(17)
C22 H22 0.9500
C23 C24 1.380(15)
C23 H23 0.9500
C24 H24 0.9500
C25 C30 1.364(13)
C25 C26 1.418(13)
C26 C27 1.372(13)
C26 H26 0.9500
C27 C28 1.389(13)
C27 H27 0.9500
C28 C29 1.387(13)
C29 C30 1.364(13)
C29 H29 0.9500
C30 H30 0.9500
C31 O16 1.249(11)
C31 C32 1.507(14)
C32 C33 1.490(15)
C32 H32A 0.9900
C32 H32B 0.9900
C33 C34 1.504(15)
C33 H33A 0.9900
C33 H33B 0.9900
C34 H34A 0.9800
C34 H34B 0.9800
C34 H34C 0.9800
C35 C36 1.357(15)
C35 H35 0.9500
C36 C37 1.365(15)
C36 H36 0.9500
C37 C38 1.379(14)
C37 H37 0.9500
C38 C39 1.360(15)
C38 H38 0.9500
C39 C40 1.428(14)
C40 H40 0.9500
C41 C46 1.354(13)
C41 C42 1.377(14)
C42 C43 1.383(13)
C42 H42 0.9500
C43 C44 1.390(13)
C43 H43 0.9500
C44 C45 1.370(14)
C45 C46 1.396(14)
C45 H45 0.9500
C46 H46 0.9500
C47 C52 1.362(14)
C47 C48 1.372(14)
C48 C49 1.369(14)
C48 H48 0.9500
C49 C50 1.373(14)
C49 H49 0.9500
C50 C51 1.377(14)
C51 C52 1.405(14)
C51 H51 0.9500
C52 H52 0.9500
C53 C54 1.514(15)
C53 H53 0.9500
C54 C55 1.377(15)
C55 C56 1.360(15)
C55 H55 0.9500
C56 C57 1.372(16)
C56 H56 0.9500
C57 C58 1.367(16)
C57 H57 0.9500
C58 H58 0.9500
C59 C60 1.321(15)
C59 C76A 1.389(16)
C60 C61 1.390(15)
C60 H60 0.9500
C61 C62 1.399(15)
C61 H61 0.9500
C62 C63 1.380(15)
C63 C76A 1.348(15)
C63 H63 0.9500
C64 O15 1.247(13)
C64 C65 1.496(15)
C65 C66 1.422(16)
C65 H65A 0.9900
C65 H65B 0.9900
C66 C67 1.531(18)
C66 H66A 0.9900
C66 H66B 0.9900
C67 H67A 0.9800
C67 H67B 0.9800
C67 H67C 0.9800
C68 C69 1.325(13)
C68 H68 0.9500
C69 C70 1.377(13)
C69 H69 0.9500
C70 C71 1.380(13)
C70 H70 0.9500
C71 C72 1.358(13)
C71 H71 0.9500
C72 C73 1.455(14)
C73 H73 0.9500
C74 C75 1.355(13)
C74 C79 1.375(14)
C75 C76 1.351(13)
C75 H75 0.9500
C76 C77 1.412(14)
C76 H76 0.9500
C76A H76A 0.9500
C77 C78 1.394(13)
C78 C79 1.374(13)
C78 H78 0.9500
C79 H79 0.9500
C80 C85 1.368(13)
C80 C81 1.380(13)
C81 C82 1.359(13)
C81 H81 0.9500
C82 C83 1.405(14)
C82 H82 0.9500
C83 C84 1.381(13)
C84 C85 1.413(13)
C84 H84 0.9500
C85 H85 0.9500
C86 C87 1.474(15)
C86 H86 0.9500
C87 C88 1.396(15)
C88 C89 1.432(17)
C88 H88 0.9500
C89 C90 1.329(17)
C89 H89 0.9500
C90 C91 1.365(16)
C90 H90 0.9500
C91 H91 0.9500
C92 C97 1.376(14)
C92 C93 1.393(13)
C93 C94 1.387(14)
C93 H93 0.9500
C94 C95 1.382(15)
C94 H94 0.9500
C95 C96 1.370(14)
C96 C97 1.412(14)
C96 H96 0.9500
C97 H97 0.9500
C98 O14 1.252(15)
C98 C99 1.510(17)
C99 C100 1.527(17)
C99 H99A 0.9900
C99 H99B 0.9900
C100 C105 1.487(18)
C100 H10A 0.9900
C100 H10B 0.9900
C105 H10C 0.9800
C105 H10D 0.9800
C105 H10E 0.9800
S1 O3 1.433(7)
S1 O1 1.439(7)
S1 O2 1.474(7)
S1 C101 1.802(12)
C101 F1 1.326(12)
C101 F2 1.328(11)
C101 F3 1.362(12)
S2 O5 1.434(8)
S2 O4 1.448(8)
S2 O6 1.471(8)
S2 C102 1.910(13)
C102 F4 1.312(12)
C102 F6 1.355(12)
C102 F5 1.359(13)
S3 O8 1.375(11)
S3 O9 1.433(12)
S3 O7 1.515(13)
S3 C103 1.958(17)
C103 F7 1.289(16)
C103 F9 1.300(15)
C103 F8 1.313(16)
N1S C1S 1.194(17)
C1S C2S 1.403(19)
C2S H2SA 0.9800
C2S H2SB 0.9800
C2S H2SC 0.9800
N3S C5S 1.06(4)
C5S C6S 1.47(3)
C6S H6S1 0.9800
C6S H6S2 0.9800
C6S H6S3 0.9800

loop_
_geom_hbond_atom_site_label_D
_geom_hbond_atom_site_label_H
_geom_hbond_atom_site_label_A
_geom_hbond_distance_DH
_geom_hbond_distance_HA
_geom_hbond_distance_DA
_geom_hbond_angle_DHA
_geom_hbond_site_symmetry_A
N16 H16 O1 0.88 2.05 2.931(10) 173.4 4
N18 H18 O5 0.88 2.05 2.918(11) 169.1 .
C1 H1 N3 0.95 2.55 3.036(13) 111.9 .
C9 H9 F2 0.95 2.64 3.570(11) 167.7 .
C14 H14 O8 0.95 2.58 3.248(16) 127.4 .
C24 H24 N12 0.95 2.56 3.067(13) 113.5 .
C29 H29 O16 0.95 2.37 2.919(13) 116.1 .
C35 H35 N5 0.95 2.61 3.101(14) 112.2 .
C36 H36 O2 0.95 2.67 3.495(14) 145.6 4_545
C53 H53 O7 0.95 2.76 3.57(2) 143.3 .
C58 H58 N8 0.95 2.68 3.181(15) 113.4 .
C58 H58 O6 0.95 2.65 3.299(14) 125.8 5_666
C63 H63 O15 0.95 2.36 2.905(14) 116.1 .
C68 H68 N1 0.95 2.60 3.104(13) 113.4 .
C68 H68 O5 0.95 2.44 3.159(12) 132.3 2_655
C81 H81 O9 0.95 2.64 3.528(18) 156.3 1_545
C86 H86 O15 0.95 2.32 2.980(14) 125.9 5_656
C91 H91 N10 0.95 2.60 3.112(15) 114.1 .
C96 H96 O14 0.95 2.35 2.919(13) 118.3 .
C2S H2SB O2 0.98 2.46 3.350(15) 150.6 .
C2S H2SC O16 0.98 2.31 3.274(17) 166.9 1_545
N16 H16 O1 0.88 2.05 2.931(10) 173.4 4
N18 H18 O5 0.88 2.05 2.918(11) 169.1 .
C1 H1 N3 0.95 2.55 3.036(13) 111.9 .
C6 H6 F5 0.95 2.65 3.181(14) 115.6 2_655
C9 H9 F2 0.95 2.64 3.570(11) 167.7 .
C14 H14 O8 0.95 2.58 3.248(16) 127.4 .
C24 H24 N12 0.95 2.56 3.067(13) 113.5 .
C29 H29 O16 0.95 2.37 2.919(13) 116.1 .
C35 H35 N5 0.95 2.61 3.101(14) 112.2 .
C36 H36 O2 0.95 2.67 3.495(14) 145.6 4_545
C53 H53 O7 0.95 2.76 3.57(2) 143.3 .
C58 H58 N8 0.95 2.68 3.181(15) 113.4 .
C58 H58 O6 0.95 2.65 3.299(14) 125.8 5_666
C63 H63 O15 0.95 2.36 2.905(14) 116.1 .
C68 H68 N1 0.95 2.60 3.104(13) 113.4 .
C68 H68 O5 0.95 2.44 3.159(12) 132.3 2_655
C81 H81 O9 0.95 2.64 3.528(18) 156.3 1_545
C86 H86 O15 0.95 2.32 2.980(14) 125.9 5_656
C91 H91 N10 0.95 2.60 3.112(15) 114.1 .
C96 H96 O14 0.95 2.35 2.919(13) 118.3 .
C2S H2SB O2 0.98 2.46 3.350(15) 150.6 .
C2S H2SC O16 0.98 2.31 3.274(17) 166.9 1_545

loop_
_geom_torsion_atom_site_label_1
_geom_torsion_atom_site_label_2
_geom_torsion_atom_site_label_3
_geom_torsion_atom_site_label_4
_geom_torsion
C5 N1 C1 C2 0.4(15)
Fe1 N1 C1 C2 -173.6(8)
N1 C1 C2 C3 -1.3(17)
C1 C2 C3 C4 1.2(17)
C2 C3 C4 C5 -0.3(17)
C1 N1 C5 C4 0.5(16)
Fe1 N1 C5 C4 175.3(8)
C1 N1 C5 C6 178.4(9)
Fe1 N1 C5 C6 -6.8(12)
C3 C4 C5 N1 -0.6(17)
C3 C4 C5 C6 -178.4(10)
C7 N2 C6 C5 179.5(8)
Fe1 N2 C6 C5 1.7(11)
N1 C5 C6 N2 3.4(13)
C4 C5 C6 N2 -178.6(9)
C6 N2 C7 C12 -68.6(12)
Fe1 N2 C7 C12 108.9(10)
C6 N2 C7 C8 114.4(10)
Fe1 N2 C7 C8 -68.1(11)
C12 C7 C8 C9 2.5(15)
N2 C7 C8 C9 179.4(9)
C7 C8 C9 C10 -1.3(14)
C8 C9 C10 N15 178.9(9)
C8 C9 C10 C11 3.0(14)
C25 N15 C10 C9 -42.2(13)
C13 N15 C10 C9 134.0(10)
C25 N15 C10 C11 133.7(10)
C13 N15 C10 C11 -50.0(13)
C9 C10 C11 C12 -5.6(15)
N15 C10 C11 C12 178.3(9)
C8 C7 C12 C11 -5.0(15)
N2 C7 C12 C11 178.1(9)
C10 C11 C12 C7 6.5(15)
C10 N15 C13 C18 -41.8(13)
C25 N15 C13 C18 134.5(10)
C10 N15 C13 C14 137.9(9)
C25 N15 C13 C14 -45.8(13)
C18 C13 C14 C15 3.4(14)
N15 C13 C14 C15 -176.3(9)
C13 C14 C15 C16 -1.7(14)
C14 C15 C16 C17 0.7(14)
C14 C15 C16 N7 178.6(8)
C19 N7 C16 C15 108.2(10)
Fe2 N7 C16 C15 -71.0(11)
C19 N7 C16 C17 -73.8(11)
Fe2 N7 C16 C17 107.0(9)
C15 C16 C17 C18 -1.2(14)
N7 C16 C17 C18 -179.2(9)
C14 C13 C18 C17 -4.0(15)
N15 C13 C18 C17 175.7(9)
C16 C17 C18 C13 2.9(15)
C16 N7 C19 C20 -179.7(9)
Fe2 N7 C19 C20 -0.4(12)
C24 N8 C20 C21 -1.7(16)
Fe2 N8 C20 C21 -180.0(9)
C24 N8 C20 C19 179.0(10)
Fe2 N8 C20 C19 0.7(12)
N7 C19 C20 C21 -179.5(11)
N7 C19 C20 N8 -0.2(14)
N8 C20 C21 C22 3(2)
C19 C20 C21 C22 -177.9(12)
C20 C21 C22 C23 -5(2)
C21 C22 C23 C24 5(2)
C20 N8 C24 C23 2.6(17)
Fe2 N8 C24 C23 -179.4(9)
C22 C23 C24 N8 -5(2)
C10 N15 C25 C30 146.7(10)
C13 N15 C25 C30 -29.5(14)
C10 N15 C25 C26 -31.6(13)
C13 N15 C25 C26 152.2(9)
C30 C25 C26 C27 -1.4(14)
N15 C25 C26 C27 177.0(9)
C25 C26 C27 C28 -0.7(14)
C26 C27 C28 C29 2.5(14)
C26 C27 C28 N16 -177.9(9)
C31 N16 C28 C29 24.6(16)
C31 N16 C28 C27 -155.0(10)
C27 C28 C29 C30 -2.3(14)
N16 C28 C29 C30 178.2(9)
C28 C29 C30 C25 0.2(15)
C26 C25 C30 C29 1.7(14)
N15 C25 C30 C29 -176.7(9)
C28 N16 C31 O16 -2.7(16)
C28 N16 C31 C32 -177.4(9)
O16 C31 C32 C33 -75.1(13)
N16 C31 C32 C33 99.7(11)
C31 C32 C33 C34 173.9(10)
C39 N3 C35 C36 -2.8(12)
Fe1 N3 C35 C36 175.6(7)
N3 C35 C36 C37 1.5(14)
C35 C36 C37 C38 0.5(14)
C36 C37 C38 C39 -1.2(14)
C37 C38 C39 N3 -0.1(14)
C37 C38 C39 C40 -179.9(9)
C35 N3 C39 C38 2.0(13)
Fe1 N3 C39 C38 -176.6(7)
C35 N3 C39 C40 -178.2(7)
Fe1 N3 C39 C40 3.2(10)
C41 N4 C40 C39 177.5(8)
Fe1 N4 C40 C39 1.0(11)
C38 C39 C40 N4 177.0(9)
N3 C39 C40 N4 -2.8(12)
C40 N4 C41 C46 -70.6(12)
Fe1 N4 C41 C46 105.4(10)
C40 N4 C41 C42 108.1(11)
Fe1 N4 C41 C42 -75.9(11)
C46 C41 C42 C43 0.8(16)
N4 C41 C42 C43 -177.8(9)
C41 C42 C43 C44 -5.0(15)
C42 C43 C44 C45 6.6(15)
C42 C43 C44 N14 -177.0(10)
C59 N14 C44 C45 123.8(11)
C47 N14 C44 C45 -45.3(15)
C59 N14 C44 C43 -52.5(14)
C47 N14 C44 C43 138.4(10)
C43 C44 C45 C46 -4.2(16)
N14 C44 C45 C46 179.4(10)
C42 C41 C46 C45 1.5(17)
N4 C41 C46 C45 -179.8(10)
C44 C45 C46 C41 0.2(17)
C44 N14 C47 C52 145.3(10)
C59 N14 C47 C52 -23.5(16)
C44 N14 C47 C48 -33.5(15)
C59 N14 C47 C48 157.6(10)
C52 C47 C48 C49 -0.2(17)
N14 C47 C48 C49 178.7(11)
C47 C48 C49 C50 0.6(18)
C48 C49 C50 C51 0.6(17)
C48 C49 C50 N9 176.5(10)
C53 N9 C50 C49 -80.8(13)
Fe2 N9 C50 C49 102.1(11)
C53 N9 C50 C51 94.9(13)
Fe2 N9 C50 C51 -82.1(12)
C49 C50 C51 C52 -2.3(16)
N9 C50 C51 C52 -178.2(10)
C48 C47 C52 C51 -1.5(17)
N14 C47 C52 C51 179.7(10)
C50 C51 C52 C47 2.8(17)
C50 N9 C53 C54 177.7(9)
Fe2 N9 C53 C54 -4.8(14)
C58 N10 C54 C55 0.6(16)
Fe2 N10 C54 C55 -178.9(10)
C58 N10 C54 C53 -178.6(9)
Fe2 N10 C54 C53 1.9(11)
N9 C53 C54 C55 -177.3(12)
N9 C53 C54 N10 2.0(15)
N10 C54 C55 C56 -1.8(19)
C53 C54 C55 C56 177.3(11)
C54 C55 C56 C57 0.5(18)
C55 C56 C57 C58 1.9(18)
C54 N10 C58 C57 1.9(16)
Fe2 N10 C58 C57 -178.7(8)
C56 C57 C58 N10 -3.2(18)
C44 N14 C59 C60 119.7(12)
C47 N14 C59 C60 -71.4(14)
C44 N14 C59 C76A -54.6(14)
C47 N14 C59 C76A 114.3(12)
C76A C59 C60 C61 -1.8(18)
N14 C59 C60 C61 -176.2(11)
C59 C60 C61 C62 2.8(19)
C60 C61 C62 C63 -5.1(17)
C60 C61 C62 N18 171.8(10)
C64 N18 C62 C63 -24.0(17)
C64 N18 C62 C61 159.3(11)
C61 C62 C63 C76A 6.8(18)
N18 C62 C63 C76A -169.9(11)
C62 N18 C64 O15 -10.4(19)
C62 N18 C64 C65 170.1(11)
O15 C64 C65 C66 -19.9(19)
N18 C64 C65 C66 159.6(12)
C64 C65 C66 C67 172.9(13)
C72 N5 C68 C69 -4.0(14)
Fe1 N5 C68 C69 -178.7(8)
N5 C68 C69 C70 1.8(17)
C68 C69 C70 C71 0.0(16)
C69 C70 C71 C72 0.6(15)
C70 C71 C72 N5 -3.0(15)
C70 C71 C72 C73 178.1(9)
C68 N5 C72 C71 4.6(14)
Fe1 N5 C72 C71 -179.9(8)
C68 N5 C72 C73 -176.4(8)
Fe1 N5 C72 C73 -1.0(10)
C74 N6 C73 C72 178.0(8)
Fe1 N6 C73 C72 -2.7(12)
C71 C72 C73 N6 -178.6(9)
N5 C72 C73 N6 2.4(13)
C73 N6 C74 C75 -79.7(12)
Fe1 N6 C74 C75 101.1(10)
C73 N6 C74 C79 98.3(11)
Fe1 N6 C74 C79 -80.8(11)
C79 C74 C75 C76 1.9(16)
N6 C74 C75 C76 -180.0(10)
C74 C75 C76 C77 -3.6(16)
C62 C63 C76A C59 -5.9(19)
C60 C59 C76A C63 3.3(18)
N14 C59 C76A C63 177.8(10)
C75 C76 C77 C78 3.3(15)
C75 C76 C77 N13 -175.7(9)
C80 N13 C77 C78 150.1(9)
C92 N13 C77 C78 -44.1(13)
C80 N13 C77 C76 -30.9(13)
C92 N13 C77 C76 134.9(9)
C76 C77 C78 C79 -1.4(14)
N13 C77 C78 C79 177.6(9)
C77 C78 C79 C74 -0.2(15)
C75 C74 C79 C78 0.1(15)
N6 C74 C79 C78 -178.0(8)
C77 N13 C80 C85 125.1(10)
C92 N13 C80 C85 -40.5(14)
C77 N13 C80 C81 -54.7(13)
C92 N13 C80 C81 139.8(10)
C85 C80 C81 C82 -4.9(16)
N13 C80 C81 C82 174.8(9)
C80 C81 C82 C83 4.3(16)
C81 C82 C83 C84 -0.3(16)
C81 C82 C83 N11 178.1(10)
C86 N11 C83 C84 116.9(11)
Fe2 N11 C83 C84 -67.5(11)
C86 N11 C83 C82 -61.4(12)
Fe2 N11 C83 C82 114.3(10)
C82 C83 C84 C85 -3.1(15)
N11 C83 C84 C85 178.6(9)
C81 C80 C85 C84 1.5(15)
N13 C80 C85 C84 -178.2(9)
C83 C84 C85 C80 2.5(15)
C83 N11 C86 C87 178.5(8)
Fe2 N11 C86 C87 2.1(11)
C91 N12 C87 C88 2.4(15)
Fe2 N12 C87 C88 -175.6(9)
C91 N12 C87 C86 -179.2(8)
Fe2 N12 C87 C86 2.8(11)
N11 C86 C87 N12 -3.3(13)
N11 C86 C87 C88 175.0(10)
N12 C87 C88 C89 0.0(17)
C86 C87 C88 C89 -178.2(10)
C87 C88 C89 C90 -2.1(18)
C88 C89 C90 C91 2(2)
C87 N12 C91 C90 -2.9(15)
Fe2 N12 C91 C90 174.8(9)
C89 C90 C91 N12 0.8(19)
C77 N13 C92 C97 149.8(9)
C80 N13 C92 C97 -44.6(13)
C77 N13 C92 C93 -31.9(13)
C80 N13 C92 C93 133.6(9)
C97 C92 C93 C94 -2.0(14)
N13 C92 C93 C94 179.8(8)
C92 C93 C94 C95 0.9(14)
C93 C94 C95 C96 1.0(15)
C93 C94 C95 N17 179.5(9)
C98 N17 C95 C96 -15.1(18)
C98 N17 C95 C94 166.5(12)
C94 C95 C96 C97 -1.9(16)
N17 C95 C96 C97 179.7(9)
C93 C92 C97 C96 1.1(14)
N13 C92 C97 C96 179.3(9)
C95 C96 C97 C92 0.9(15)
C95 N17 C98 O14 5(2)
C95 N17 C98 C99 -172.9(10)
O14 C98 C99 C100 -72.6(16)
N17 C98 C99 C100 105.2(14)
C98 C99 C100 C105 -53.4(18)
O3 S1 C101 F1 -54.5(8)
O1 S1 C101 F1 -174.6(7)
O2 S1 C101 F1 65.0(8)
O3 S1 C101 F2 68.6(9)
O1 S1 C101 F2 -51.6(9)
O2 S1 C101 F2 -172.0(8)
O3 S1 C101 F3 -173.8(7)
O1 S1 C101 F3 66.1(8)
O2 S1 C101 F3 -54.3(9)

loop_
_platon_squeeze_void_nr
_platon_squeeze_void_average_x
_platon_squeeze_void_average_y
_platon_squeeze_void_average_z
_platon_squeeze_void_volume
_platon_squeeze_void_count_electrons
_platon_squeeze_void_content
1 0.000 -0.005 -0.009 2118 897 ' '
2 0.500 0.089 -0.033 2118 897 ' '
3 0.292 0.287 0.090 77 34 ' '
4 0.792 0.787 0.090 77 34 ' '
5 0.208 0.787 0.410 77 32 ' '
6 0.708 0.287 0.410 77 32 ' '
7 0.292 0.713 0.590 77 34 ' '
8 0.792 0.213 0.590 77 34 ' '
9 0.208 0.213 0.910 77 32 ' '
10 0.708 0.713 0.910 77 32 ' '
